data_2223037
loop_
_publ_author_name
'Lu, Zhi-Ke'
'Feng, Yan'
'Li, Shen'
'Diao, Hai-Lin'

_publ_section_title
;
 3-(3,4-Dichlorophenyl)-1-(2-naphthyl)prop-2-en-1-one
;
_journal_coeditor_code CV2599
_journal_issue 9
_journal_name_full 'Acta Crystallographica Section E'
_journal_page_first o2299
_journal_paper_doi 10.1107/S1600536809034084
_journal_volume 65
_journal_year 2009
_chemical_formula_iupac 'C19 H12 Cl2 O'
_chemical_formula_moiety 'C19 H12 Cl2 O'
_chemical_formula_sum 'C19 H12 Cl2 O'
_chemical_formula_weight 327.19
_chemical_melting_point 426.5(5)
_chemical_name_systematic
;
3-(3,4-Dichlorophenyl)-1-(2-naphthyl)prop-2-en-1-one
;
_space_group_IT_number 2
_symmetry_cell_setting triclinic
_symmetry_space_group_name_Hall '-P 1'
_symmetry_space_group_name_H-M 'P -1'
_atom_sites_solution_hydrogens geom
_atom_sites_solution_primary direct
_atom_sites_solution_secondary difmap
_cell_angle_alpha 92.338(7)
_cell_angle_beta 96.469(7)
_cell_angle_gamma 90.125(6)
_cell_formula_units_Z 8
_cell_length_a 7.5273(10)
_cell_length_b 11.5212(14)
_cell_length_c 33.301(4)
_cell_measurement_reflns_used 4591
_cell_measurement_temperature 113(2)
_cell_measurement_theta_max 27.2
_cell_measurement_theta_min 1.2
_cell_volume 2867.1(6)
_computing_cell_refinement 'CrystalClear (Rigaku, 2005)'
_computing_data_collection 'CrystalClear (Rigaku, 2005)'
_computing_data_reduction 'CrystalClear (Rigaku, 2005)'
_computing_molecular_graphics 'SHELXTL (Sheldrick, 2008)'
_computing_publication_material 'CrystalStructure (Rigaku/MSC, 2004)'
_computing_structure_refinement 'SHELXL97 (Sheldrick, 2008)'
_computing_structure_solution 'SHELXS97 (Sheldrick, 2008)'
_diffrn_ambient_temperature 113(2)
_diffrn_detector_area_resol_mean 7.31
_diffrn_measured_fraction_theta_full 0.973
_diffrn_measured_fraction_theta_max 0.952
_diffrn_measurement_device_type 'Rigaku Saturn CCD area-detector'
_diffrn_measurement_method '\w and \f'
_diffrn_radiation_monochromator confocal
_diffrn_radiation_source 'Rotating anode'
_diffrn_radiation_type MoK\a
_diffrn_radiation_wavelength 0.71070
_diffrn_reflns_av_R_equivalents 0.0229
_diffrn_reflns_av_sigmaI/netI 0.0346
_diffrn_reflns_limit_h_max 9
_diffrn_reflns_limit_h_min -9
_diffrn_reflns_limit_k_max 14
_diffrn_reflns_limit_k_min -15
_diffrn_reflns_limit_l_max 43
_diffrn_reflns_limit_l_min -43
_diffrn_reflns_number 26590
_diffrn_reflns_theta_full 25.00
_diffrn_reflns_theta_max 27.93
_diffrn_reflns_theta_min 1.85
_diffrn_standards_decay_% 0
_diffrn_standards_interval_count 0
_diffrn_standards_interval_time 0
_diffrn_standards_number 0
_exptl_absorpt_coefficient_mu 0.450
_exptl_absorpt_correction_T_max 0.8842
_exptl_absorpt_correction_T_min 0.8546
_exptl_absorpt_correction_type multi-scan
_exptl_absorpt_process_details '(CrystalClear; Rigaku, 2005)'
_exptl_crystal_colour yellow
_exptl_crystal_density_diffrn 1.516
_exptl_crystal_density_method 'not measured'
_exptl_crystal_description block
_exptl_crystal_F_000 1344
_exptl_crystal_size_max 0.36
_exptl_crystal_size_mid 0.34
_exptl_crystal_size_min 0.28
_refine_diff_density_max 0.367
_refine_diff_density_min -0.444
_refine_ls_extinction_method none
_refine_ls_goodness_of_fit_ref 1.069
_refine_ls_hydrogen_treatment constr
_refine_ls_matrix_type full
_refine_ls_number_parameters 793
_refine_ls_number_reflns 13067
_refine_ls_number_restraints 0
_refine_ls_restrained_S_all 1.069
_refine_ls_R_factor_all 0.0462
_refine_ls_R_factor_gt 0.0357
_refine_ls_shift/su_max 0.001
_refine_ls_shift/su_mean 0.000
_refine_ls_structure_factor_coef Fsqd
_refine_ls_weighting_details 'calc w=1/[\s^2^(Fo^2^)+(0.0577P)^2^+0.5613P] where P=(Fo^2^+2Fc^2^)/3'
_refine_ls_weighting_scheme calc
_refine_ls_wR_factor_gt 0.1008
_refine_ls_wR_factor_ref 0.1060
_reflns_number_gt 10135
_reflns_number_total 13067
_reflns_threshold_expression I>2\s(I)
_cod_data_source_file cv2599.cif
_cod_data_source_block I
_cod_depositor_comments
;
The following automatic conversions were performed:

'_chemical_melting_point' value '426-427 K' was changed to '426.5(5)'
- the average value was taken and precision was estimated.

Automatic conversion script
Id: cif_fix_values 1646 2011-03-28 12:23:43Z adriana 

The following automatic conversions were performed:

'_chemical_melting_point' value '426-427 K' was changed to '426.5(5)'
- the average value was taken and precision was estimated.

Automatic conversion script
Id: cif_fix_values 1715 2011-07-08 13:25:40Z adriana 
;
_cod_database_code 2223037
_cod_database_fobs_code 2223037

loop_
_symmetry_equiv_pos_as_xyz
'x, y, z'
'-x, -y, -z'

loop_
_atom_site_type_symbol
_atom_site_label
_atom_site_fract_x
_atom_site_fract_y
_atom_site_fract_z
_atom_site_U_iso_or_equiv
_atom_site_adp_type
_atom_site_calc_flag
_atom_site_refinement_flags
_atom_site_occupancy
_atom_site_disorder_assembly
_atom_site_disorder_group
Cl Cl1 -0.00530(6) 0.47380(4) -0.209773(11) 0.02137(10) Uani d . 1 . .
Cl Cl2 -0.18280(6) 0.22714(4) -0.206473(12) 0.02169(10) Uani d . 1 . .
Cl Cl3 0.48364(6) -0.02522(3) -0.207594(11) 0.02037(9) Uani d . 1 . .
Cl Cl4 0.32062(6) 0.22617(3) -0.204037(11) 0.02038(9) Uani d . 1 . .
Cl Cl5 0.80421(6) 0.47713(3) 0.292686(11) 0.02060(9) Uani d . 1 . .
Cl Cl6 0.97202(6) 0.22757(4) 0.295246(12) 0.02159(10) Uani d . 1 . .
Cl Cl7 0.29865(6) -0.02818(3) 0.291430(11) 0.02085(9) Uani d . 1 . .
Cl Cl8 0.47357(6) 0.22092(3) 0.293851(12) 0.02095(9) Uani d . 1 . .
O O1 0.27954(17) 0.60599(10) 0.01527(3) 0.0239(3) Uani d . 1 . .
O O2 0.78508(17) -0.10351(10) 0.01670(3) 0.0233(3) Uani d . 1 . .
O O3 0.73173(17) 0.60659(10) 0.51678(3) 0.0235(3) Uani d . 1 . .
O O4 0.23484(17) -0.10235(10) 0.51615(3) 0.0234(3) Uani d . 1 . .
C C1 0.2845(2) 0.50007(14) 0.01544(5) 0.0163(3) Uani d . 1 . .
C C2 0.2051(2) 0.42617(14) -0.01949(5) 0.0189(3) Uani d . 1 . .
H H2 0.1829 0.3461 -0.0161 0.023 Uiso calc R 1 . .
C C3 0.1646(2) 0.47136(14) -0.05569(5) 0.0165(3) Uani d . 1 . .
H H3 0.1938 0.5509 -0.0580 0.020 Uiso calc R 1 . .
C C4 0.0788(2) 0.40906(13) -0.09209(4) 0.0152(3) Uani d . 1 . .
C C5 0.0749(2) 0.46242(14) -0.12922(5) 0.0159(3) Uani d . 1 . .
H H5 0.1267 0.5374 -0.1303 0.019 Uiso calc R 1 . .
C C6 -0.0041(2) 0.40647(13) -0.16443(4) 0.0153(3) Uani d . 1 . .
C C7 -0.0807(2) 0.29715(13) -0.16304(4) 0.0156(3) Uani d . 1 . .
C C8 -0.0789(2) 0.24368(14) -0.12628(5) 0.0168(3) Uani d . 1 . .
H H8 -0.1328 0.1694 -0.1253 0.020 Uiso calc R 1 . .
C C9 0.0016(2) 0.29893(13) -0.09119(5) 0.0165(3) Uani d . 1 . .
H H9 0.0045 0.2616 -0.0662 0.020 Uiso calc R 1 . .
C C10 0.3765(2) 0.49862(13) 0.08884(5) 0.0147(3) Uani d . 1 . .
H H10 0.3281 0.5745 0.0907 0.018 Uiso calc R 1 . .
C C11 0.3692(2) 0.44034(13) 0.05170(4) 0.0153(3) Uani d . 1 . .
C C12 0.4422(2) 0.32751(14) 0.04866(5) 0.0181(3) Uani d . 1 . .
H H12 0.4337 0.2865 0.0232 0.022 Uiso calc R 1 . .
C C13 0.5251(2) 0.27731(14) 0.08231(5) 0.0177(3) Uani d . 1 . .
H H13 0.5781 0.2030 0.0797 0.021 Uiso calc R 1 . .
C C14 0.5329(2) 0.33478(13) 0.12094(5) 0.0150(3) Uani d . 1 . .
C C15 0.4553(2) 0.44688(13) 0.12426(5) 0.0148(3) Uani d . 1 . .
C C16 0.4588(2) 0.50344(14) 0.16303(5) 0.0174(3) Uani d . 1 . .
H H16 0.4064 0.5779 0.1656 0.021 Uiso calc R 1 . .
C C17 0.5371(2) 0.45125(15) 0.19667(5) 0.0204(3) Uani d . 1 . .
H H17 0.5388 0.4898 0.2225 0.024 Uiso calc R 1 . .
C C18 0.6154(2) 0.34067(15) 0.19333(5) 0.0214(4) Uani d . 1 . .
H H18 0.6694 0.3054 0.2169 0.026 Uiso calc R 1 . .
C C19 0.6144(2) 0.28379(14) 0.15648(5) 0.0187(3) Uani d . 1 . .
H H19 0.6685 0.2096 0.1546 0.022 Uiso calc R 1 . .
C C20 0.7887(2) 0.00248(14) 0.01717(5) 0.0171(3) Uani d . 1 . .
C C21 0.7086(2) 0.06819(14) -0.01763(5) 0.0189(3) Uani d . 1 . .
H H21 0.6868 0.1490 -0.0142 0.023 Uiso calc R 1 . .
C C22 0.6668(2) 0.01464(14) -0.05379(5) 0.0165(3) Uani d . 1 . .
H H22 0.6953 -0.0654 -0.0562 0.020 Uiso calc R 1 . .
C C23 0.5808(2) 0.06863(13) -0.09011(4) 0.0149(3) Uani d . 1 . .
C C24 0.5721(2) 0.00596(13) -0.12721(5) 0.0151(3) Uani d . 1 . .
H H24 0.6211 -0.0699 -0.1284 0.018 Uiso calc R 1 . .
C C25 0.4922(2) 0.05398(13) -0.16234(4) 0.0153(3) Uani d . 1 . .
C C26 0.4207(2) 0.16467(13) -0.16086(4) 0.0154(3) Uani d . 1 . .
C C27 0.4271(2) 0.22752(14) -0.12403(5) 0.0167(3) Uani d . 1 . .
H H27 0.3765 0.3029 -0.1230 0.020 Uiso calc R 1 . .
C C28 0.5071(2) 0.18000(14) -0.08905(5) 0.0167(3) Uani d . 1 . .
H H28 0.5120 0.2234 -0.0641 0.020 Uiso calc R 1 . .
C C29 0.8808(2) 0.02162(13) 0.09061(5) 0.0149(3) Uani d . 1 . .
H H29 0.8327 -0.0540 0.0925 0.018 Uiso calc R 1 . .
C C30 0.8731(2) 0.07115(13) 0.05331(4) 0.0154(3) Uani d . 1 . .
C C31 0.9453(2) 0.18380(14) 0.05041(5) 0.0180(3) Uani d . 1 . .
H H31 0.9365 0.2188 0.0249 0.022 Uiso calc R 1 . .
C C32 1.0276(2) 0.24257(14) 0.08396(5) 0.0172(3) Uani d . 1 . .
H H32 1.0799 0.3166 0.0814 0.021 Uiso calc R 1 . .
C C33 1.0355(2) 0.19405(13) 0.12265(5) 0.0155(3) Uani d . 1 . .
C C34 0.9595(2) 0.08219(13) 0.12592(4) 0.0149(3) Uani d . 1 . .
C C35 0.9641(2) 0.03472(14) 0.16475(5) 0.0174(3) Uani d . 1 . .
H H35 0.9130 -0.0397 0.1674 0.021 Uiso calc R 1 . .
C C36 1.0415(2) 0.09555(15) 0.19838(5) 0.0215(3) Uani d . 1 . .
H H36 1.0433 0.0632 0.2242 0.026 Uiso calc R 1 . .
C C37 1.1188(2) 0.20578(15) 0.19500(5) 0.0221(4) Uani d . 1 . .
H H37 1.1727 0.2470 0.2186 0.027 Uiso calc R 1 . .
C C38 1.1168(2) 0.25401(14) 0.15806(5) 0.0190(3) Uani d . 1 . .
H H38 1.1702 0.3281 0.1561 0.023 Uiso calc R 1 . .
C C39 0.7281(2) 0.50044(14) 0.51735(5) 0.0170(3) Uani d . 1 . .
C C40 0.7726(2) 0.42625(14) 0.48243(5) 0.0189(3) Uani d . 1 . .
H H40 0.7965 0.3461 0.4858 0.023 Uiso calc R 1 . .
C C41 0.7792(2) 0.47129(14) 0.44642(5) 0.0164(3) Uani d . 1 . .
H H41 0.7498 0.5511 0.4441 0.020 Uiso calc R 1 . .
C C42 0.8279(2) 0.40890(13) 0.40996(4) 0.0147(3) Uani d . 1 . .
C C43 0.7975(2) 0.46376(13) 0.37293(5) 0.0154(3) Uani d . 1 . .
H H43 0.7472 0.5393 0.3720 0.019 Uiso calc R 1 . .
C C44 0.8410(2) 0.40780(14) 0.33775(4) 0.0154(3) Uani d . 1 . .
C C45 0.9157(2) 0.29754(14) 0.33880(5) 0.0157(3) Uani d . 1 . .
C C46 0.9474(2) 0.24305(14) 0.37545(5) 0.0168(3) Uani d . 1 . .
H H46 0.9995 0.1680 0.3763 0.020 Uiso calc R 1 . .
C C47 0.9029(2) 0.29816(14) 0.41062(5) 0.0168(3) Uani d . 1 . .
H H47 0.9238 0.2602 0.4355 0.020 Uiso calc R 1 . .
C C48 0.7104(2) 0.49980(13) 0.59074(5) 0.0149(3) Uani d . 1 . .
H H48 0.7608 0.5758 0.5924 0.018 Uiso calc R 1 . .
C C49 0.6802(2) 0.44107(13) 0.55364(4) 0.0153(3) Uani d . 1 . .
C C50 0.6039(2) 0.32813(14) 0.55080(5) 0.0175(3) Uani d . 1 . .
H H50 0.5860 0.2869 0.5254 0.021 Uiso calc R 1 . .
C C51 0.5557(2) 0.27817(14) 0.58458(5) 0.0177(3) Uani d . 1 . .
H H51 0.5006 0.2036 0.5822 0.021 Uiso calc R 1 . .
C C52 0.5868(2) 0.33593(13) 0.62308(5) 0.0155(3) Uani d . 1 . .
C C53 0.6675(2) 0.44834(13) 0.62628(5) 0.0146(3) Uani d . 1 . .
C C54 0.7031(2) 0.50529(14) 0.66494(5) 0.0183(3) Uani d . 1 . .
H H54 0.7571 0.5802 0.6674 0.022 Uiso calc R 1 . .
C C55 0.6602(2) 0.45286(15) 0.69874(5) 0.0213(3) Uani d . 1 . .
H H55 0.6856 0.4914 0.7245 0.026 Uiso calc R 1 . .
C C56 0.5787(2) 0.34214(15) 0.69557(5) 0.0227(4) Uani d . 1 . .
H H56 0.5489 0.3068 0.7192 0.027 Uiso calc R 1 . .
C C57 0.5420(2) 0.28511(14) 0.65881(5) 0.0192(3) Uani d . 1 . .
H H57 0.4861 0.2108 0.6571 0.023 Uiso calc R 1 . .
C C58 0.2305(2) 0.00346(14) 0.51642(5) 0.0172(3) Uani d . 1 . .
C C59 0.2745(2) 0.06893(14) 0.48147(5) 0.0188(3) Uani d . 1 . .
H H59 0.2994 0.1498 0.4848 0.023 Uiso calc R 1 . .
C C60 0.2794(2) 0.01502(14) 0.44534(5) 0.0168(3) Uani d . 1 . .
H H60 0.2490 -0.0653 0.4431 0.020 Uiso calc R 1 . .
C C61 0.3273(2) 0.06839(13) 0.40872(4) 0.0154(3) Uani d . 1 . .
C C62 0.2955(2) 0.00500(14) 0.37185(5) 0.0158(3) Uani d . 1 . .
H H62 0.2441 -0.0706 0.3711 0.019 Uiso calc R 1 . .
C C63 0.3385(2) 0.05196(14) 0.33638(4) 0.0158(3) Uani d . 1 . .
C C64 0.4154(2) 0.16158(14) 0.33743(4) 0.0158(3) Uani d . 1 . .
C C65 0.4487(2) 0.22523(14) 0.37399(5) 0.0169(3) Uani d . 1 . .
H H65 0.5018 0.3003 0.3747 0.020 Uiso calc R 1 . .
C C66 0.4045(2) 0.17903(13) 0.40931(5) 0.0166(3) Uani d . 1 . .
H H66 0.4268 0.2229 0.4342 0.020 Uiso calc R 1 . .
C C67 0.2121(2) 0.02260(13) 0.58983(5) 0.0149(3) Uani d . 1 . .
H H67 0.2623 -0.0528 0.5917 0.018 Uiso calc R 1 . .
C C68 0.1818(2) 0.07219(13) 0.55265(4) 0.0155(3) Uani d . 1 . .
C C69 0.1058(2) 0.18394(14) 0.54959(5) 0.0177(3) Uani d . 1 . .
H H69 0.0885 0.2187 0.5241 0.021 Uiso calc R 1 . .
C C70 0.0567(2) 0.24240(14) 0.58322(5) 0.0172(3) Uani d . 1 . .
H H70 0.0012 0.3161 0.5806 0.021 Uiso calc R 1 . .
C C71 0.0880(2) 0.19411(13) 0.62188(5) 0.0154(3) Uani d . 1 . .
C C72 0.1689(2) 0.08319(13) 0.62524(4) 0.0142(3) Uani d . 1 . .
C C73 0.2038(2) 0.03555(14) 0.66403(5) 0.0176(3) Uani d . 1 . .
H H73 0.2579 -0.0386 0.6666 0.021 Uiso calc R 1 . .
C C74 0.1598(2) 0.09629(15) 0.69779(5) 0.0208(3) Uani d . 1 . .
H H74 0.1846 0.0642 0.7236 0.025 Uiso calc R 1 . .
C C75 0.0781(2) 0.20611(15) 0.69434(5) 0.0212(3) Uani d . 1 . .
H H75 0.0481 0.2473 0.7179 0.025 Uiso calc R 1 . .
C C76 0.0416(2) 0.25385(14) 0.65738(5) 0.0185(3) Uani d . 1 . .
H H76 -0.0151 0.3273 0.6554 0.022 Uiso calc R 1 . .

loop_
_atom_site_aniso_label
_atom_site_aniso_U_11
_atom_site_aniso_U_22
_atom_site_aniso_U_33
_atom_site_aniso_U_12
_atom_site_aniso_U_13
_atom_site_aniso_U_23
Cl1 0.0263(2) 0.0234(2) 0.01441(18) -0.00252(17) 0.00050(15) 0.00574(14)
Cl2 0.0233(2) 0.0231(2) 0.01752(18) -0.00437(16) -0.00162(15) -0.00247(14)
Cl3 0.0270(2) 0.0200(2) 0.01394(17) 0.00279(16) 0.00222(15) -0.00196(14)
Cl4 0.0227(2) 0.0206(2) 0.01712(18) 0.00368(16) -0.00198(15) 0.00331(14)
Cl5 0.0267(2) 0.0216(2) 0.01365(17) 0.00192(16) 0.00179(15) 0.00411(14)
Cl6 0.0249(2) 0.0224(2) 0.01806(18) 0.00308(16) 0.00624(15) -0.00309(14)
Cl7 0.0281(2) 0.0203(2) 0.01389(17) -0.00261(16) 0.00228(15) -0.00151(14)
Cl8 0.0238(2) 0.0222(2) 0.01798(18) -0.00305(16) 0.00538(15) 0.00522(14)
O1 0.0347(7) 0.0173(6) 0.0191(6) -0.0015(5) -0.0002(5) 0.0021(4)
O2 0.0332(7) 0.0174(6) 0.0184(6) 0.0001(5) -0.0009(5) 0.0001(4)
O3 0.0353(7) 0.0173(6) 0.0183(6) 0.0016(5) 0.0048(5) 0.0015(4)
O4 0.0342(7) 0.0177(6) 0.0183(6) -0.0009(5) 0.0041(5) 0.0002(4)
C1 0.0172(8) 0.0176(8) 0.0142(7) -0.0026(6) 0.0023(6) 0.0018(6)
C2 0.0214(9) 0.0175(8) 0.0176(8) -0.0031(7) 0.0007(6) 0.0010(6)
C3 0.0161(8) 0.0168(8) 0.0165(7) -0.0007(6) 0.0013(6) 0.0000(6)
C4 0.0131(8) 0.0165(8) 0.0160(7) 0.0014(6) 0.0017(6) 0.0011(6)
C5 0.0140(8) 0.0157(7) 0.0180(7) -0.0008(6) 0.0018(6) 0.0015(6)
C6 0.0146(8) 0.0180(8) 0.0136(7) 0.0017(6) 0.0022(6) 0.0036(6)
C7 0.0137(8) 0.0176(8) 0.0151(7) 0.0013(6) 0.0008(6) -0.0015(6)
C8 0.0170(8) 0.0142(7) 0.0198(7) -0.0015(6) 0.0041(6) 0.0017(6)
C9 0.0181(8) 0.0167(8) 0.0152(7) 0.0005(6) 0.0030(6) 0.0030(6)
C10 0.0132(8) 0.0133(7) 0.0174(7) -0.0008(6) 0.0014(6) 0.0005(6)
C11 0.0155(8) 0.0164(8) 0.0143(7) -0.0026(6) 0.0018(6) 0.0027(6)
C12 0.0189(9) 0.0188(8) 0.0167(7) -0.0021(7) 0.0042(6) -0.0029(6)
C13 0.0175(8) 0.0151(8) 0.0211(8) 0.0008(6) 0.0050(6) -0.0002(6)
C14 0.0110(8) 0.0150(7) 0.0194(7) -0.0019(6) 0.0029(6) 0.0011(6)
C15 0.0125(8) 0.0159(7) 0.0160(7) -0.0015(6) 0.0017(6) 0.0015(6)
C16 0.0161(8) 0.0184(8) 0.0174(7) -0.0002(6) 0.0016(6) -0.0020(6)
C17 0.0201(9) 0.0249(9) 0.0159(7) -0.0007(7) 0.0006(6) -0.0002(6)
C18 0.0189(9) 0.0251(9) 0.0196(8) -0.0016(7) -0.0025(6) 0.0061(6)
C19 0.0162(8) 0.0167(8) 0.0234(8) 0.0006(6) 0.0015(6) 0.0042(6)
C20 0.0173(8) 0.0193(8) 0.0147(7) 0.0020(6) 0.0021(6) 0.0014(6)
C21 0.0214(9) 0.0174(8) 0.0177(8) 0.0024(7) 0.0008(6) 0.0014(6)
C22 0.0157(8) 0.0165(8) 0.0175(7) -0.0002(6) 0.0015(6) 0.0030(6)
C23 0.0136(8) 0.0162(7) 0.0150(7) -0.0014(6) 0.0013(6) 0.0018(6)
C24 0.0145(8) 0.0145(7) 0.0164(7) -0.0005(6) 0.0022(6) 0.0011(6)
C25 0.0148(8) 0.0171(8) 0.0142(7) -0.0027(6) 0.0030(6) -0.0013(6)
C26 0.0131(8) 0.0175(8) 0.0155(7) -0.0007(6) 0.0003(6) 0.0030(6)
C27 0.0152(8) 0.0144(7) 0.0207(8) 0.0012(6) 0.0028(6) 0.0002(6)
C28 0.0175(8) 0.0171(8) 0.0155(7) -0.0003(6) 0.0022(6) -0.0012(6)
C29 0.0137(8) 0.0139(7) 0.0174(7) 0.0007(6) 0.0022(6) 0.0013(6)
C30 0.0142(8) 0.0166(8) 0.0154(7) 0.0022(6) 0.0020(6) 0.0006(6)
C31 0.0204(9) 0.0193(8) 0.0152(7) 0.0017(7) 0.0046(6) 0.0046(6)
C32 0.0167(8) 0.0155(8) 0.0205(8) -0.0009(6) 0.0061(6) 0.0021(6)
C33 0.0127(8) 0.0161(7) 0.0178(7) 0.0011(6) 0.0026(6) 0.0013(6)
C34 0.0132(8) 0.0162(7) 0.0156(7) 0.0021(6) 0.0023(6) 0.0009(6)
C35 0.0157(8) 0.0182(8) 0.0186(8) 0.0020(6) 0.0021(6) 0.0028(6)
C36 0.0236(9) 0.0249(9) 0.0158(7) 0.0036(7) 0.0012(6) 0.0018(6)
C37 0.0209(9) 0.0256(9) 0.0187(8) 0.0019(7) -0.0013(6) -0.0034(6)
C38 0.0163(8) 0.0183(8) 0.0220(8) -0.0007(6) 0.0014(6) -0.0021(6)
C39 0.0186(8) 0.0180(8) 0.0142(7) 0.0018(6) 0.0000(6) 0.0017(6)
C40 0.0210(9) 0.0182(8) 0.0179(8) 0.0035(7) 0.0033(6) 0.0015(6)
C41 0.0156(8) 0.0165(8) 0.0169(7) 0.0001(6) 0.0020(6) -0.0001(6)
C42 0.0140(8) 0.0156(7) 0.0144(7) -0.0027(6) 0.0014(6) 0.0008(6)
C43 0.0140(8) 0.0152(7) 0.0173(7) -0.0003(6) 0.0018(6) 0.0022(6)
C44 0.0144(8) 0.0178(8) 0.0140(7) -0.0015(6) 0.0008(6) 0.0038(6)
C45 0.0141(8) 0.0175(8) 0.0155(7) -0.0010(6) 0.0031(6) -0.0024(6)
C46 0.0155(8) 0.0147(7) 0.0200(8) 0.0004(6) 0.0006(6) 0.0012(6)
C47 0.0180(8) 0.0172(8) 0.0150(7) -0.0006(6) 0.0000(6) 0.0032(6)
C48 0.0144(8) 0.0135(7) 0.0167(7) 0.0007(6) 0.0008(6) 0.0014(6)
C49 0.0136(8) 0.0173(8) 0.0151(7) 0.0024(6) 0.0010(6) 0.0019(6)
C50 0.0175(8) 0.0175(8) 0.0166(7) 0.0021(6) -0.0013(6) -0.0023(6)
C51 0.0142(8) 0.0152(8) 0.0230(8) -0.0015(6) -0.0008(6) 0.0008(6)
C52 0.0117(8) 0.0163(8) 0.0185(7) 0.0019(6) 0.0008(6) 0.0028(6)
C53 0.0107(8) 0.0172(8) 0.0161(7) 0.0014(6) 0.0013(6) 0.0014(6)
C54 0.0165(8) 0.0198(8) 0.0182(8) 0.0005(6) 0.0006(6) 0.0002(6)
C55 0.0203(9) 0.0295(9) 0.0140(7) 0.0033(7) 0.0015(6) -0.0007(6)
C56 0.0220(9) 0.0278(9) 0.0195(8) 0.0033(7) 0.0050(7) 0.0087(7)
C57 0.0158(8) 0.0185(8) 0.0241(8) 0.0009(6) 0.0032(6) 0.0069(6)
C58 0.0179(8) 0.0193(8) 0.0139(7) -0.0020(6) -0.0005(6) 0.0010(6)
C59 0.0212(9) 0.0182(8) 0.0171(7) -0.0031(7) 0.0024(6) 0.0017(6)
C60 0.0162(8) 0.0174(8) 0.0170(7) -0.0002(6) 0.0014(6) 0.0024(6)
C61 0.0130(8) 0.0172(8) 0.0160(7) 0.0014(6) 0.0016(6) 0.0022(6)
C62 0.0140(8) 0.0152(7) 0.0182(7) -0.0006(6) 0.0012(6) 0.0016(6)
C63 0.0146(8) 0.0183(8) 0.0142(7) 0.0019(6) 0.0010(6) -0.0011(6)
C64 0.0141(8) 0.0188(8) 0.0151(7) 0.0013(6) 0.0031(6) 0.0054(6)
C65 0.0159(8) 0.0145(7) 0.0200(8) -0.0015(6) 0.0007(6) 0.0018(6)
C66 0.0175(8) 0.0164(8) 0.0153(7) 0.0003(6) -0.0001(6) -0.0006(6)
C67 0.0141(8) 0.0139(7) 0.0167(7) -0.0012(6) 0.0006(6) 0.0017(6)
C68 0.0154(8) 0.0165(8) 0.0146(7) -0.0034(6) 0.0011(6) 0.0008(6)
C69 0.0182(8) 0.0185(8) 0.0159(7) -0.0021(6) -0.0016(6) 0.0042(6)
C70 0.0152(8) 0.0152(8) 0.0208(8) 0.0016(6) -0.0006(6) 0.0029(6)
C71 0.0115(8) 0.0165(8) 0.0182(7) -0.0020(6) 0.0005(6) 0.0018(6)
C72 0.0109(8) 0.0160(7) 0.0157(7) -0.0022(6) 0.0007(6) 0.0021(6)
C73 0.0170(8) 0.0183(8) 0.0173(7) -0.0001(6) 0.0007(6) 0.0030(6)
C74 0.0240(9) 0.0232(8) 0.0150(7) -0.0023(7) 0.0012(6) 0.0025(6)
C75 0.0207(9) 0.0238(9) 0.0194(8) -0.0020(7) 0.0052(6) -0.0036(6)
C76 0.0161(8) 0.0165(8) 0.0226(8) 0.0003(6) 0.0024(6) -0.0013(6)

loop_
_atom_type_symbol
_atom_type_description
_atom_type_scat_dispersion_real
_atom_type_scat_dispersion_imag
_atom_type_scat_source
C C 0.0033 0.0016 'International Tables Vol C Tables 4.2.6.8 and 6.1.1.4'
H H 0.0000 0.0000 'International Tables Vol C Tables 4.2.6.8 and 6.1.1.4'
O O 0.0106 0.0060 'International Tables Vol C Tables 4.2.6.8 and 6.1.1.4'
Cl Cl 0.1484 0.1585 'International Tables Vol C Tables 4.2.6.8 and 6.1.1.4'

loop_
_geom_angle_atom_site_label_1
_geom_angle_atom_site_label_2
_geom_angle_atom_site_label_3
_geom_angle_site_symmetry_1
_geom_angle_site_symmetry_3
_geom_angle
_geom_angle_publ_flag
O1 C1 C2 . . 121.90(14) ?
O1 C1 C11 . . 120.52(14) ?
C2 C1 C11 . . 117.57(13) ?
C3 C2 C1 . . 120.43(15) ?
C3 C2 H2 . . 119.8 ?
C1 C2 H2 . . 119.8 ?
C2 C3 C4 . . 125.77(15) ?
C2 C3 H3 . . 117.1 ?
C4 C3 H3 . . 117.1 ?
C9 C4 C5 . . 118.88(14) ?
C9 C4 C3 . . 122.70(14) ?
C5 C4 C3 . . 118.42(14) ?
C6 C5 C4 . . 120.36(14) ?
C6 C5 H5 . . 119.8 ?
C4 C5 H5 . . 119.8 ?
C5 C6 C7 . . 120.10(14) ?
C5 C6 Cl1 . . 119.34(12) ?
C7 C6 Cl1 . . 120.56(12) ?
C6 C7 C8 . . 120.04(14) ?
C6 C7 Cl2 . . 120.74(12) ?
C8 C7 Cl2 . . 119.21(12) ?
C9 C8 C7 . . 119.89(15) ?
C9 C8 H8 . . 120.1 ?
C7 C8 H8 . . 120.1 ?
C8 C9 C4 . . 120.72(14) ?
C8 C9 H9 . . 119.6 ?
C4 C9 H9 . . 119.6 ?
C11 C10 C15 . . 120.81(14) ?
C11 C10 H10 . . 119.6 ?
C15 C10 H10 . . 119.6 ?
C10 C11 C12 . . 119.97(14) ?
C10 C11 C1 . . 118.11(14) ?
C12 C11 C1 . . 121.91(14) ?
C13 C12 C11 . . 120.29(14) ?
C13 C12 H12 . . 119.9 ?
C11 C12 H12 . . 119.9 ?
C12 C13 C14 . . 120.88(15) ?
C12 C13 H13 . . 119.6 ?
C14 C13 H13 . . 119.6 ?
C13 C14 C19 . . 122.14(14) ?
C13 C14 C15 . . 118.93(14) ?
C19 C14 C15 . . 118.93(14) ?
C10 C15 C16 . . 121.85(14) ?
C10 C15 C14 . . 119.05(14) ?
C16 C15 C14 . . 119.10(14) ?
C17 C16 C15 . . 120.36(15) ?
C17 C16 H16 . . 119.8 ?
C15 C16 H16 . . 119.8 ?
C16 C17 C18 . . 120.52(15) ?
C16 C17 H17 . . 119.7 ?
C18 C17 H17 . . 119.7 ?
C19 C18 C17 . . 120.64(14) ?
C19 C18 H18 . . 119.7 ?
C17 C18 H18 . . 119.7 ?
C18 C19 C14 . . 120.44(15) ?
C18 C19 H19 . . 119.8 ?
C14 C19 H19 . . 119.8 ?
O2 C20 C21 . . 121.80(14) ?
O2 C20 C30 . . 120.90(14) ?
C21 C20 C30 . . 117.30(14) ?
C22 C21 C20 . . 120.46(15) ?
C22 C21 H21 . . 119.8 ?
C20 C21 H21 . . 119.8 ?
C21 C22 C23 . . 125.74(15) ?
C21 C22 H22 . . 117.1 ?
C23 C22 H22 . . 117.1 ?
C28 C23 C24 . . 118.84(13) ?
C28 C23 C22 . . 122.59(14) ?
C24 C23 C22 . . 118.57(14) ?
C25 C24 C23 . . 120.42(14) ?
C25 C24 H24 . . 119.8 ?
C23 C24 H24 . . 119.8 ?
C26 C25 C24 . . 120.08(14) ?
C26 C25 Cl3 . . 120.54(12) ?
C24 C25 Cl3 . . 119.38(12) ?
C25 C26 C27 . . 120.03(14) ?
C25 C26 Cl4 . . 120.98(12) ?
C27 C26 Cl4 . . 118.99(12) ?
C28 C27 C26 . . 119.96(14) ?
C28 C27 H27 . . 120.0 ?
C26 C27 H27 . . 120.0 ?
C27 C28 C23 . . 120.66(14) ?
C27 C28 H28 . . 119.7 ?
C23 C28 H28 . . 119.7 ?
C30 C29 C34 . . 120.75(14) ?
C30 C29 H29 . . 119.6 ?
C34 C29 H29 . . 119.6 ?
C29 C30 C31 . . 119.72(14) ?
C29 C30 C20 . . 118.11(14) ?
C31 C30 C20 . . 122.17(13) ?
C32 C31 C30 . . 120.61(14) ?
C32 C31 H31 . . 119.7 ?
C30 C31 H31 . . 119.7 ?
C31 C32 C33 . . 120.68(14) ?
C31 C32 H32 . . 119.7 ?
C33 C32 H32 . . 119.7 ?
C38 C33 C32 . . 121.89(15) ?
C38 C33 C34 . . 119.14(14) ?
C32 C33 C34 . . 118.96(14) ?
C29 C34 C35 . . 121.81(14) ?
C29 C34 C33 . . 119.22(14) ?
C35 C34 C33 . . 118.97(14) ?
C36 C35 C34 . . 120.39(15) ?
C36 C35 H35 . . 119.8 ?
C34 C35 H35 . . 119.8 ?
C35 C36 C37 . . 120.54(15) ?
C35 C36 H36 . . 119.7 ?
C37 C36 H36 . . 119.7 ?
C38 C37 C36 . . 120.57(15) ?
C38 C37 H37 . . 119.7 ?
C36 C37 H37 . . 119.7 ?
C37 C38 C33 . . 120.38(15) ?
C37 C38 H38 . . 119.8 ?
C33 C38 H38 . . 119.8 ?
O3 C39 C40 . . 121.64(14) ?
O3 C39 C49 . . 120.78(14) ?
C40 C39 C49 . . 117.58(13) ?
C41 C40 C39 . . 120.45(15) ?
C41 C40 H40 . . 119.8 ?
C39 C40 H40 . . 119.8 ?
C40 C41 C42 . . 125.94(15) ?
C40 C41 H41 . . 117.0 ?
C42 C41 H41 . . 117.0 ?
C47 C42 C43 . . 118.94(14) ?
C47 C42 C41 . . 122.89(13) ?
C43 C42 C41 . . 118.16(14) ?
C44 C43 C42 . . 120.05(14) ?
C44 C43 H43 . . 120.0 ?
C42 C43 H43 . . 120.0 ?
C43 C44 C45 . . 120.46(13) ?
C43 C44 Cl5 . . 119.29(12) ?
C45 C44 Cl5 . . 120.24(12) ?
C44 C45 C46 . . 119.78(14) ?
C44 C45 Cl6 . . 120.85(12) ?
C46 C45 Cl6 . . 119.37(12) ?
C47 C46 C45 . . 119.99(15) ?
C47 C46 H46 . . 120.0 ?
C45 C46 H46 . . 120.0 ?
C46 C47 C42 . . 120.77(14) ?
C46 C47 H47 . . 119.6 ?
C42 C47 H47 . . 119.6 ?
C49 C48 C53 . . 120.84(14) ?
C49 C48 H48 . . 119.6 ?
C53 C48 H48 . . 119.6 ?
C48 C49 C50 . . 119.95(14) ?
C48 C49 C39 . . 118.11(14) ?
C50 C49 C39 . . 121.93(14) ?
C51 C50 C49 . . 120.23(14) ?
C51 C50 H50 . . 119.9 ?
C49 C50 H50 . . 119.9 ?
C50 C51 C52 . . 121.00(15) ?
C50 C51 H51 . . 119.5 ?
C52 C51 H51 . . 119.5 ?
C51 C52 C57 . . 122.25(15) ?
C51 C52 C53 . . 119.02(14) ?
C57 C52 C53 . . 118.72(14) ?
C48 C53 C54 . . 121.89(14) ?
C48 C53 C52 . . 118.90(14) ?
C54 C53 C52 . . 119.21(14) ?
C55 C54 C53 . . 120.37(15) ?
C55 C54 H54 . . 119.8 ?
C53 C54 H54 . . 119.8 ?
C54 C55 C56 . . 120.47(15) ?
C54 C55 H55 . . 119.8 ?
C56 C55 H55 . . 119.8 ?
C57 C56 C55 . . 120.64(15) ?
C57 C56 H56 . . 119.7 ?
C55 C56 H56 . . 119.7 ?
C56 C57 C52 . . 120.57(15) ?
C56 C57 H57 . . 119.7 ?
C52 C57 H57 . . 119.7 ?
O4 C58 C59 . . 121.78(15) ?
O4 C58 C68 . . 120.78(14) ?
C59 C58 C68 . . 117.44(14) ?
C60 C59 C58 . . 120.44(15) ?
C60 C59 H59 . . 119.8 ?
C58 C59 H59 . . 119.8 ?
C59 C60 C61 . . 126.00(15) ?
C59 C60 H60 . . 117.0 ?
C61 C60 H60 . . 117.0 ?
C66 C61 C62 . . 118.95(14) ?
C66 C61 C60 . . 122.73(14) ?
C62 C61 C60 . . 118.31(14) ?
C63 C62 C61 . . 120.37(14) ?
C63 C62 H62 . . 119.8 ?
C61 C62 H62 . . 119.8 ?
C64 C63 C62 . . 120.05(14) ?
C64 C63 Cl7 . . 120.53(12) ?
C62 C63 Cl7 . . 119.41(12) ?
C63 C64 C65 . . 120.10(14) ?
C63 C64 Cl8 . . 120.92(12) ?
C65 C64 Cl8 . . 118.98(12) ?
C66 C65 C64 . . 119.95(15) ?
C66 C65 H65 . . 120.0 ?
C64 C65 H65 . . 120.0 ?
C65 C66 C61 . . 120.57(14) ?
C65 C66 H66 . . 119.7 ?
C61 C66 H66 . . 119.7 ?
C68 C67 C72 . . 120.57(14) ?
C68 C67 H67 . . 119.7 ?
C72 C67 H67 . . 119.7 ?
C67 C68 C69 . . 120.09(14) ?
C67 C68 C58 . . 117.86(14) ?
C69 C68 C58 . . 122.05(13) ?
C70 C69 C68 . . 120.37(14) ?
C70 C69 H69 . . 119.8 ?
C68 C69 H69 . . 119.8 ?
C69 C70 C71 . . 120.73(15) ?
C69 C70 H70 . . 119.6 ?
C71 C70 H70 . . 119.6 ?
C70 C71 C72 . . 119.03(14) ?
C70 C71 C76 . . 121.91(14) ?
C72 C71 C76 . . 119.06(14) ?
C67 C72 C71 . . 119.14(13) ?
C67 C72 C73 . . 121.65(14) ?
C71 C72 C73 . . 119.21(14) ?
C74 C73 C72 . . 120.26(15) ?
C74 C73 H73 . . 119.9 ?
C72 C73 H73 . . 119.9 ?
C73 C74 C75 . . 120.41(15) ?
C73 C74 H74 . . 119.8 ?
C75 C74 H74 . . 119.8 ?
C76 C75 C74 . . 120.67(15) ?
C76 C75 H75 . . 119.7 ?
C74 C75 H75 . . 119.7 ?
C75 C76 C71 . . 120.37(15) ?
C75 C76 H76 . . 119.8 ?
C71 C76 H76 . . 119.8 ?

loop_
_geom_bond_atom_site_label_1
_geom_bond_atom_site_label_2
_geom_bond_site_symmetry_2
_geom_bond_distance
_geom_bond_publ_flag
Cl1 C6 . 1.7246(15) ?
Cl2 C7 . 1.7275(16) ?
Cl3 C25 . 1.7244(15) ?
Cl4 C26 . 1.7258(15) ?
Cl5 C44 . 1.7239(15) ?
Cl6 C45 . 1.7255(16) ?
Cl7 C63 . 1.7229(16) ?
Cl8 C64 . 1.7286(15) ?
O1 C1 . 1.2212(19) ?
O2 C20 . 1.2209(19) ?
O3 C39 . 1.2241(19) ?
O4 C58 . 1.2193(19) ?
C1 C2 . 1.482(2) ?
C1 C11 . 1.495(2) ?
C2 C3 . 1.337(2) ?
C2 H2 . 0.9500 ?
C3 C4 . 1.467(2) ?
C3 H3 . 0.9500 ?
C4 C9 . 1.397(2) ?
C4 C5 . 1.400(2) ?
C5 C6 . 1.387(2) ?
C5 H5 . 0.9500 ?
C6 C7 . 1.389(2) ?
C7 C8 . 1.391(2) ?
C8 C9 . 1.384(2) ?
C8 H8 . 0.9500 ?
C9 H9 . 0.9500 ?
C10 C11 . 1.379(2) ?
C10 C15 . 1.414(2) ?
C10 H10 . 0.9500 ?
C11 C12 . 1.417(2) ?
C12 C13 . 1.370(2) ?
C12 H12 . 0.9500 ?
C13 C14 . 1.418(2) ?
C13 H13 . 0.9500 ?
C14 C19 . 1.420(2) ?
C14 C15 . 1.424(2) ?
C15 C16 . 1.420(2) ?
C16 C17 . 1.368(2) ?
C16 H16 . 0.9500 ?
C17 C18 . 1.411(2) ?
C17 H17 . 0.9500 ?
C18 C19 . 1.366(2) ?
C18 H18 . 0.9500 ?
C19 H19 . 0.9500 ?
C20 C21 . 1.482(2) ?
C20 C30 . 1.492(2) ?
C21 C22 . 1.335(2) ?
C21 H21 . 0.9500 ?
C22 C23 . 1.468(2) ?
C22 H22 . 0.9500 ?
C23 C28 . 1.400(2) ?
C23 C24 . 1.400(2) ?
C24 C25 . 1.390(2) ?
C24 H24 . 0.9500 ?
C25 C26 . 1.386(2) ?
C26 C27 . 1.395(2) ?
C27 C28 . 1.384(2) ?
C27 H27 . 0.9500 ?
C28 H28 . 0.9500 ?
C29 C30 . 1.383(2) ?
C29 C34 . 1.413(2) ?
C29 H29 . 0.9500 ?
C30 C31 . 1.417(2) ?
C31 C32 . 1.368(2) ?
C31 H31 . 0.9500 ?
C32 C33 . 1.420(2) ?
C32 H32 . 0.9500 ?
C33 C38 . 1.418(2) ?
C33 C34 . 1.422(2) ?
C34 C35 . 1.421(2) ?
C35 C36 . 1.369(2) ?
C35 H35 . 0.9500 ?
C36 C37 . 1.409(2) ?
C36 H36 . 0.9500 ?
C37 C38 . 1.369(2) ?
C37 H37 . 0.9500 ?
C38 H38 . 0.9500 ?
C39 C40 . 1.484(2) ?
C39 C49 . 1.491(2) ?
C40 C41 . 1.332(2) ?
C40 H40 . 0.9500 ?
C41 C42 . 1.468(2) ?
C41 H41 . 0.9500 ?
C42 C47 . 1.396(2) ?
C42 C43 . 1.405(2) ?
C43 C44 . 1.386(2) ?
C43 H43 . 0.9500 ?
C44 C45 . 1.390(2) ?
C45 C46 . 1.392(2) ?
C46 C47 . 1.384(2) ?
C46 H46 . 0.9500 ?
C47 H47 . 0.9500 ?
C48 C49 . 1.380(2) ?
C48 C53 . 1.414(2) ?
C48 H48 . 0.9500 ?
C49 C50 . 1.417(2) ?
C50 C51 . 1.368(2) ?
C50 H50 . 0.9500 ?
C51 C52 . 1.415(2) ?
C51 H51 . 0.9500 ?
C52 C57 . 1.421(2) ?
C52 C53 . 1.424(2) ?
C53 C54 . 1.419(2) ?
C54 C55 . 1.369(2) ?
C54 H54 . 0.9500 ?
C55 C56 . 1.409(2) ?
C55 H55 . 0.9500 ?
C56 C57 . 1.365(2) ?
C56 H56 . 0.9500 ?
C57 H57 . 0.9500 ?
C58 C59 . 1.480(2) ?
C58 C68 . 1.497(2) ?
C59 C60 . 1.336(2) ?
C59 H59 . 0.9500 ?
C60 C61 . 1.468(2) ?
C60 H60 . 0.9500 ?
C61 C66 . 1.398(2) ?
C61 C62 . 1.399(2) ?
C62 C63 . 1.389(2) ?
C62 H62 . 0.9500 ?
C63 C64 . 1.386(2) ?
C64 C65 . 1.393(2) ?
C65 C66 . 1.384(2) ?
C65 H65 . 0.9500 ?
C66 H66 . 0.9500 ?
C67 C68 . 1.381(2) ?
C67 C72 . 1.415(2) ?
C67 H67 . 0.9500 ?
C68 C69 . 1.413(2) ?
C69 C70 . 1.370(2) ?
C69 H69 . 0.9500 ?
C70 C71 . 1.419(2) ?
C70 H70 . 0.9500 ?
C71 C72 . 1.420(2) ?
C71 C76 . 1.421(2) ?
C72 C73 . 1.422(2) ?
C73 C74 . 1.373(2) ?
C73 H73 . 0.9500 ?
C74 C75 . 1.411(2) ?
C74 H74 . 0.9500 ?
C75 C76 . 1.368(2) ?
C75 H75 . 0.9500 ?
C76 H76 . 0.9500 ?

loop_
_geom_torsion_atom_site_label_1
_geom_torsion_atom_site_label_2
_geom_torsion_atom_site_label_3
_geom_torsion_atom_site_label_4
_geom_torsion_site_symmetry_1
_geom_torsion_site_symmetry_2
_geom_torsion_site_symmetry_3
_geom_torsion_site_symmetry_4
_geom_torsion
_geom_torsion_publ_flag
O1 C1 C2 C3 . . . . 16.4(3) ?
C11 C1 C2 C3 . . . . -164.66(15) ?
C1 C2 C3 C4 . . . . -177.23(15) ?
C2 C3 C4 C9 . . . . 11.3(3) ?
C2 C3 C4 C5 . . . . -168.55(16) ?
C9 C4 C5 C6 . . . . -0.1(2) ?
C3 C4 C5 C6 . . . . 179.73(14) ?
C4 C5 C6 C7 . . . . 0.3(2) ?
C4 C5 C6 Cl1 . . . . -179.48(12) ?
C5 C6 C7 C8 . . . . 0.2(2) ?
Cl1 C6 C7 C8 . . . . 179.99(12) ?
C5 C6 C7 Cl2 . . . . 178.97(12) ?
Cl1 C6 C7 Cl2 . . . . -1.26(19) ?
C6 C7 C8 C9 . . . . -0.9(2) ?
Cl2 C7 C8 C9 . . . . -179.68(12) ?
C7 C8 C9 C4 . . . . 1.1(2) ?
C5 C4 C9 C8 . . . . -0.6(2) ?
C3 C4 C9 C8 . . . . 179.58(15) ?
C15 C10 C11 C12 . . . . -0.5(2) ?
C15 C10 C11 C1 . . . . -179.89(14) ?
O1 C1 C11 C10 . . . . 25.3(2) ?
C2 C1 C11 C10 . . . . -153.71(15) ?
O1 C1 C11 C12 . . . . -154.15(16) ?
C2 C1 C11 C12 . . . . 26.9(2) ?
C10 C11 C12 C13 . . . . -2.0(2) ?
C1 C11 C12 C13 . . . . 177.42(15) ?
C11 C12 C13 C14 . . . . 2.7(2) ?
C12 C13 C14 C19 . . . . 178.56(15) ?
C12 C13 C14 C15 . . . . -0.9(2) ?
C11 C10 C15 C16 . . . . -177.72(15) ?
C11 C10 C15 C14 . . . . 2.2(2) ?
C13 C14 C15 C10 . . . . -1.5(2) ?
C19 C14 C15 C10 . . . . 179.02(14) ?
C13 C14 C15 C16 . . . . 178.41(14) ?
C19 C14 C15 C16 . . . . -1.1(2) ?
C10 C15 C16 C17 . . . . -179.55(15) ?
C14 C15 C16 C17 . . . . 0.6(2) ?
C15 C16 C17 C18 . . . . 0.0(3) ?
C16 C17 C18 C19 . . . . 0.0(3) ?
C17 C18 C19 C14 . . . . -0.6(3) ?
C13 C14 C19 C18 . . . . -178.40(15) ?
C15 C14 C19 C18 . . . . 1.1(2) ?
O2 C20 C21 C22 . . . . -15.5(3) ?
C30 C20 C21 C22 . . . . 165.11(15) ?
C20 C21 C22 C23 . . . . 177.45(15) ?
C21 C22 C23 C28 . . . . -10.3(3) ?
C21 C22 C23 C24 . . . . 169.81(16) ?
C28 C23 C24 C25 . . . . 0.3(2) ?
C22 C23 C24 C25 . . . . -179.82(14) ?
C23 C24 C25 C26 . . . . 0.1(2) ?
C23 C24 C25 Cl3 . . . . 179.94(12) ?
C24 C25 C26 C27 . . . . -0.7(2) ?
Cl3 C25 C26 C27 . . . . 179.46(12) ?
C24 C25 C26 Cl4 . . . . -179.92(12) ?
Cl3 C25 C26 Cl4 . . . . 0.3(2) ?
C25 C26 C27 C28 . . . . 0.9(2) ?
Cl4 C26 C27 C28 . . . . -179.85(12) ?
C26 C27 C28 C23 . . . . -0.5(2) ?
C24 C23 C28 C27 . . . . 0.0(2) ?
C22 C23 C28 C27 . . . . -179.97(15) ?
C34 C29 C30 C31 . . . . 0.2(2) ?
C34 C29 C30 C20 . . . . 179.82(14) ?
O2 C20 C30 C29 . . . . -25.9(2) ?
C21 C20 C30 C29 . . . . 153.50(15) ?
O2 C20 C30 C31 . . . . 153.74(16) ?
C21 C20 C30 C31 . . . . -26.9(2) ?
C29 C30 C31 C32 . . . . 2.0(2) ?
C20 C30 C31 C32 . . . . -177.58(15) ?
C30 C31 C32 C33 . . . . -2.7(2) ?
C31 C32 C33 C38 . . . . -178.73(15) ?
C31 C32 C33 C34 . . . . 1.2(2) ?
C30 C29 C34 C35 . . . . 177.97(15) ?
C30 C29 C34 C33 . . . . -1.7(2) ?
C38 C33 C34 C29 . . . . -179.09(14) ?
C32 C33 C34 C29 . . . . 1.0(2) ?
C38 C33 C34 C35 . . . . 1.3(2) ?
C32 C33 C34 C35 . . . . -178.64(14) ?
C29 C34 C35 C36 . . . . 179.91(15) ?
C33 C34 C35 C36 . . . . -0.4(2) ?
C34 C35 C36 C37 . . . . -0.3(3) ?
C35 C36 C37 C38 . . . . 0.3(3) ?
C36 C37 C38 C33 . . . . 0.5(3) ?
C32 C33 C38 C37 . . . . 178.59(16) ?
C34 C33 C38 C37 . . . . -1.3(2) ?
O3 C39 C40 C41 . . . . -14.9(3) ?
C49 C39 C40 C41 . . . . 165.71(15) ?
C39 C40 C41 C42 . . . . 177.56(15) ?
C40 C41 C42 C47 . . . . -11.3(3) ?
C40 C41 C42 C43 . . . . 168.90(16) ?
C47 C42 C43 C44 . . . . 0.4(2) ?
C41 C42 C43 C44 . . . . -179.80(14) ?
C42 C43 C44 C45 . . . . -0.3(2) ?
C42 C43 C44 Cl5 . . . . -179.52(12) ?
C43 C44 C45 C46 . . . . -0.1(2) ?
Cl5 C44 C45 C46 . . . . 179.02(12) ?
C43 C44 C45 Cl6 . . . . -179.46(12) ?
Cl5 C44 C45 Cl6 . . . . -0.3(2) ?
C44 C45 C46 C47 . . . . 0.6(2) ?
Cl6 C45 C46 C47 . . . . 179.97(12) ?
C45 C46 C47 C42 . . . . -0.6(2) ?
C43 C42 C47 C46 . . . . 0.1(2) ?
C41 C42 C47 C46 . . . . -179.70(15) ?
C53 C48 C49 C50 . . . . 0.5(2) ?
C53 C48 C49 C39 . . . . 179.83(14) ?
O3 C39 C49 C48 . . . . -25.8(2) ?
C40 C39 C49 C48 . . . . 153.58(15) ?
O3 C39 C49 C50 . . . . 153.49(16) ?
C40 C39 C49 C50 . . . . -27.1(2) ?
C48 C49 C50 C51 . . . . 1.7(2) ?
C39 C49 C50 C51 . . . . -177.61(15) ?
C49 C50 C51 C52 . . . . -2.3(2) ?
C50 C51 C52 C57 . . . . -178.52(15) ?
C50 C51 C52 C53 . . . . 0.8(2) ?
C49 C48 C53 C54 . . . . 177.73(14) ?
C49 C48 C53 C52 . . . . -2.0(2) ?
C51 C52 C53 C48 . . . . 1.4(2) ?
C57 C52 C53 C48 . . . . -179.30(14) ?
C51 C52 C53 C54 . . . . -178.39(14) ?
C57 C52 C53 C54 . . . . 0.9(2) ?
C48 C53 C54 C55 . . . . -179.85(15) ?
C52 C53 C54 C55 . . . . -0.1(2) ?
C53 C54 C55 C56 . . . . -0.6(2) ?
C54 C55 C56 C57 . . . . 0.4(3) ?
C55 C56 C57 C52 . . . . 0.5(3) ?
C51 C52 C57 C56 . . . . 178.14(15) ?
C53 C52 C57 C56 . . . . -1.2(2) ?
O4 C58 C59 C60 . . . . 15.8(3) ?
C68 C58 C59 C60 . . . . -164.81(15) ?
C58 C59 C60 C61 . . . . -177.62(15) ?
C59 C60 C61 C66 . . . . 11.6(3) ?
C59 C60 C61 C62 . . . . -168.95(16) ?
C66 C61 C62 C63 . . . . -0.6(2) ?
C60 C61 C62 C63 . . . . 179.96(14) ?
C61 C62 C63 C64 . . . . 0.8(2) ?
C61 C62 C63 Cl7 . . . . 179.76(12) ?
C62 C63 C64 C65 . . . . -0.4(2) ?
Cl7 C63 C64 C65 . . . . -179.36(12) ?
C62 C63 C64 Cl8 . . . . 178.92(12) ?
Cl7 C63 C64 Cl8 . . . . -0.02(19) ?
C63 C64 C65 C66 . . . . -0.2(2) ?
Cl8 C64 C65 C66 . . . . -179.51(12) ?
C64 C65 C66 C61 . . . . 0.4(2) ?
C62 C61 C66 C65 . . . . 0.0(2) ?
C60 C61 C66 C65 . . . . 179.44(15) ?
C72 C67 C68 C69 . . . . -0.5(2) ?
C72 C67 C68 C58 . . . . 179.99(14) ?
O4 C58 C68 C67 . . . . 25.6(2) ?
C59 C58 C68 C67 . . . . -153.76(15) ?
O4 C58 C68 C69 . . . . -153.83(16) ?
C59 C58 C68 C69 . . . . 26.8(2) ?
C67 C68 C69 C70 . . . . -1.9(2) ?
C58 C68 C69 C70 . . . . 177.53(15) ?
C68 C69 C70 C71 . . . . 2.6(2) ?
C69 C70 C71 C72 . . . . -0.9(2) ?
C69 C70 C71 C76 . . . . 178.78(15) ?
C68 C67 C72 C71 . . . . 2.3(2) ?
C68 C67 C72 C73 . . . . -178.02(15) ?
C70 C71 C72 C67 . . . . -1.6(2) ?
C76 C71 C72 C67 . . . . 178.80(14) ?
C70 C71 C72 C73 . . . . 178.71(14) ?
C76 C71 C72 C73 . . . . -0.9(2) ?
C67 C72 C73 C74 . . . . -179.76(15) ?
C71 C72 C73 C74 . . . . 0.0(2) ?
C72 C73 C74 C75 . . . . 0.6(3) ?
C73 C74 C75 C76 . . . . -0.1(3) ?
C74 C75 C76 C71 . . . . -0.9(3) ?
C70 C71 C76 C75 . . . . -178.21(15) ?
C72 C71 C76 C75 . . . . 1.4(2) ?
